data_2238716
loop_
_publ_author_name
'Stetskiv, Andrij'
'Tarasiuk, Ivan'
'Misztal, Renata'
'Pavlyuk, Volodymyr'

_publ_section_title
;
 Thulium nickel/lithium distannide, TmNi~1{-~<i>x</i>}Li~<i>x~</i>Sn~2~
 (<i>x</i> = 0.035)
;
_journal_issue 11
_journal_name_full 'Acta Crystallographica Section E'
_journal_page_first i76
_journal_paper_doi 10.1107/S1600536813027335
_journal_volume 69
_journal_year 2013
_chemical_formula_iupac 'Tm Ni0.965 Li0.035 Sn2'
_chemical_formula_moiety 'Ni0.965 Sn2 Tm, 0.035(Li)'
_chemical_formula_sum 'Li0.035 Ni0.965 Sn2 Tm'
_chemical_formula_weight 463.23
_chemical_name_systematic
;
Thulium nickel/lithium distannide
;
_space_group_IT_number 62
_symmetry_cell_setting orthorhombic
_symmetry_space_group_name_Hall '-P 2ac 2n'
_symmetry_space_group_name_H-M 'P n m a'
_atom_sites_solution_primary direct
_atom_sites_solution_secondary difmap
_audit_creation_method SHELXL-97
_cell_angle_alpha 90.00
_cell_angle_beta 90.00
_cell_angle_gamma 90.00
_cell_formula_units_Z 12
_cell_length_a 16.0285(11)
_cell_length_b 4.3862(4)
_cell_length_c 14.3684(10)
_cell_measurement_reflns_used 1304
_cell_measurement_temperature 293(2)
_cell_measurement_theta_max 27.49
_cell_measurement_theta_min 3.81
_cell_volume 1010.16(14)
_computing_cell_refinement 'CrysAlis CCD (Oxford Diffraction, 2008)'
_computing_data_collection 'CrysAlis CCD (Oxford Diffraction, 2008)'
_computing_data_reduction 'CrysAlis RED (Oxford Diffraction, 2008)'
_computing_molecular_graphics 'DIAMOND (Brandenburg, 2006)'
_computing_publication_material 'SHELXL97 (Sheldrick, 2008)'
_computing_structure_refinement 'SHELXL97 (Sheldrick, 2008)'
_computing_structure_solution 'SHELXS97 (Sheldrick, 2008)'
_diffrn_ambient_temperature 293(2)
_diffrn_detector_area_resol_mean 0
_diffrn_measured_fraction_theta_full 0.995
_diffrn_measured_fraction_theta_max 0.995
_diffrn_measurement_device_type 'Oxford Diffraction Xcalibur3 CCD'
_diffrn_measurement_method '\w scans'
_diffrn_radiation_monochromator graphite
_diffrn_radiation_source 'fine-focus sealed tube'
_diffrn_radiation_type MoK\a
_diffrn_radiation_wavelength 0.71073
_diffrn_reflns_av_R_equivalents 0.0341
_diffrn_reflns_av_sigmaI/netI 0.0244
_diffrn_reflns_limit_h_max 20
_diffrn_reflns_limit_h_min -20
_diffrn_reflns_limit_k_max 5
_diffrn_reflns_limit_k_min -3
_diffrn_reflns_limit_l_max 18
_diffrn_reflns_limit_l_min -18
_diffrn_reflns_number 6737
_diffrn_reflns_theta_full 27.49
_diffrn_reflns_theta_max 27.49
_diffrn_reflns_theta_min 3.81
_diffrn_standards_decay_% 0
_diffrn_standards_interval_count 0
_diffrn_standards_interval_time 0
_diffrn_standards_number 0
_exptl_absorpt_coefficient_mu 45.771
_exptl_absorpt_correction_T_max 0.403
_exptl_absorpt_correction_T_min 0.213
_exptl_absorpt_correction_type analytical
_exptl_absorpt_process_details '(CrysAlis RED; Oxford Diffraction, 2008)'
_exptl_crystal_colour 'metallic dark gray'
_exptl_crystal_density_diffrn 9.138
_exptl_crystal_density_method 'not measured'
_exptl_crystal_description prism
_exptl_crystal_F_000 2353.5
_exptl_crystal_size_max 0.07
_exptl_crystal_size_mid 0.03
_exptl_crystal_size_min 0.02
_refine_diff_density_max 2.071
_refine_diff_density_min -2.127
_refine_ls_extinction_coef 0.00030(3)
_refine_ls_extinction_expression Fc^*^=kFc[1+0.001xFc^2^\l^3^/sin(2\q)]^-1/4^
_refine_ls_extinction_method 'SHELXL97 (Sheldrick, 2008)'
_refine_ls_goodness_of_fit_ref 1.184
_refine_ls_matrix_type full
_refine_ls_number_parameters 76
_refine_ls_number_reflns 1304
_refine_ls_number_restraints 0
_refine_ls_restrained_S_all 1.184
_refine_ls_R_factor_all 0.0381
_refine_ls_R_factor_gt 0.0264
_refine_ls_shift/su_max 0.006
_refine_ls_shift/su_mean 0.000
_refine_ls_structure_factor_coef Fsqd
_refine_ls_weighting_details 'calc w=1/[\s^2^(Fo^2^)+(0.0230P)^2^+11.3465P] where P=(Fo^2^+2Fc^2^)/3'
_refine_ls_weighting_scheme calc
_refine_ls_wR_factor_gt 0.0522
_refine_ls_wR_factor_ref 0.0598
_reflns_number_gt 1096
_reflns_number_total 1304
_reflns_threshold_expression I>2sigma(I)
_cod_data_source_file ff2120.cif
_cod_data_source_block I
_cod_database_code 2238716

loop_
_symmetry_equiv_pos_as_xyz
'x, y, z'
'-x+1/2, -y, z+1/2'
'-x, y+1/2, -z'
'x+1/2, -y+1/2, -z+1/2'
'-x, -y, -z'
'x-1/2, y, -z-1/2'
'x, -y-1/2, z'
'-x-1/2, y-1/2, z-1/2'

loop_
_atom_site_type_symbol
_atom_site_label
_atom_site_fract_x
_atom_site_fract_y
_atom_site_fract_z
_atom_site_U_iso_or_equiv
_atom_site_adp_type
_atom_site_calc_flag
_atom_site_refinement_flags
_atom_site_occupancy
_atom_site_symmetry_multiplicity
Tm Tm1 0.35386(4) 0.2500 0.10177(4) 0.01166(15) Uani d S 1 2
Tm Tm2 0.15061(4) 0.2500 -0.02797(4) 0.01120(15) Uani d S 1 2
Tm Tm3 0.12704(4) 0.2500 0.22713(4) 0.01269(15) Uani d S 1 2
Sn Sn4 0.02119(5) -0.2500 -0.07931(6) 0.0105(2) Uani d S 1 2
Sn Sn5 0.46864(6) -0.2500 0.23607(7) 0.0158(2) Uani d S 1 2
Sn Sn6 0.21452(6) -0.2500 0.10507(6) 0.0129(2) Uani d S 1 2
Sn Sn7 0.32559(6) 0.2500 -0.13071(6) 0.0118(2) Uani d S 1 2
Sn Sn8 0.31632(6) 0.2500 0.32114(7) 0.0157(2) Uani d S 1 2
Sn Sn9 0.45722(6) -0.2500 -0.05229(7) 0.0154(2) Uani d S 1 2
Ni Ni10 0.29945(11) -0.2500 -0.04622(13) 0.0133(4) Uani d S 1 2
Ni Ni11 0.05291(10) -0.2500 0.10639(12) 0.0122(4) Uani d S 1 2
Ni Ni12 0.30709(12) -0.2500 0.24440(14) 0.0162(7) Uani d SP 0.895(8) 2
Li Li12 0.30709(12) -0.2500 0.24440(14) 0.0162(7) Uani d SP 0.105(8) 2

loop_
_atom_site_aniso_label
_atom_site_aniso_U_11
_atom_site_aniso_U_22
_atom_site_aniso_U_33
_atom_site_aniso_U_12
_atom_site_aniso_U_13
_atom_site_aniso_U_23
Tm1 0.0109(3) 0.0140(3) 0.0100(3) 0.000 0.0005(2) 0.000
Tm2 0.0107(3) 0.0124(3) 0.0105(3) 0.000 0.0011(2) 0.000
Tm3 0.0157(3) 0.0136(3) 0.0087(3) 0.000 -0.0028(2) 0.000
Sn4 0.0092(4) 0.0106(4) 0.0117(4) 0.000 0.0002(3) 0.000
Sn5 0.0162(5) 0.0174(4) 0.0138(5) 0.000 -0.0035(4) 0.000
Sn6 0.0117(5) 0.0124(4) 0.0145(5) 0.000 0.0009(3) 0.000
Sn7 0.0140(5) 0.0106(4) 0.0107(5) 0.000 0.0014(3) 0.000
Sn8 0.0114(5) 0.0231(5) 0.0127(5) 0.000 -0.0001(3) 0.000
Sn9 0.0087(5) 0.0174(5) 0.0201(5) 0.000 -0.0015(4) 0.000
Ni10 0.0117(9) 0.0143(8) 0.0138(9) 0.000 -0.0009(7) 0.000
Ni11 0.0116(8) 0.0124(8) 0.0127(9) 0.000 -0.0004(6) 0.000
Ni12 0.0220(12) 0.0148(11) 0.0117(11) 0.000 -0.0044(8) 0.000
Li12 0.0220(12) 0.0148(11) 0.0117(11) 0.000 -0.0044(8) 0.000

loop_
_atom_type_symbol
_atom_type_description
_atom_type_scat_dispersion_real
_atom_type_scat_dispersion_imag
_atom_type_scat_source
Ni Ni 0.3393 1.1124 'International Tables Vol C Tables 4.2.6.8 and 6.1.1.4'
Sn Sn -0.6537 1.4246 'International Tables Vol C Tables 4.2.6.8 and 6.1.1.4'
Tm Tm -0.3139 5.2483 'International Tables Vol C Tables 4.2.6.8 and 6.1.1.4'
Li Li -0.0003 0.0001 'International Tables Vol C Tables 4.2.6.8 and 6.1.1.4'

loop_
_geom_angle_atom_site_label_1
_geom_angle_atom_site_label_2
_geom_angle_atom_site_label_3
_geom_angle_site_symmetry_1
_geom_angle_site_symmetry_3
_geom_angle
Li12 Tm1 Ni12 1_565 1_565 0.00(9)
Li12 Tm1 Ni12 1_565 . 90.29(6)
Ni12 Tm1 Ni12 1_565 . 90.29(6)
Li12 Tm1 Sn9 1_565 5_655 112.79(4)
Ni12 Tm1 Sn9 1_565 5_655 112.79(4)
Ni12 Tm1 Sn9 . 5_655 112.79(4)
Li12 Tm1 Sn6 1_565 . 108.28(4)
Ni12 Tm1 Sn6 1_565 . 108.28(4)
Ni12 Tm1 Sn6 . . 47.19(4)
Sn9 Tm1 Sn6 5_655 . 134.268(15)
Li12 Tm1 Sn6 1_565 1_565 47.19(4)
Ni12 Tm1 Sn6 1_565 1_565 47.19(4)
Ni12 Tm1 Sn6 . 1_565 108.28(4)
Sn9 Tm1 Sn6 5_655 1_565 134.268(15)
Sn6 Tm1 Sn6 . 1_565 88.94(3)
Li12 Tm1 Ni10 1_565 . 150.02(5)
Ni12 Tm1 Ni10 1_565 . 150.02(5)
Ni12 Tm1 Ni10 . . 83.54(4)
Sn9 Tm1 Ni10 5_655 . 96.56(4)
Sn6 Tm1 Ni10 . . 47.98(4)
Sn6 Tm1 Ni10 1_565 . 107.33(3)
Li12 Tm1 Ni10 1_565 1_565 83.54(4)
Ni12 Tm1 Ni10 1_565 1_565 83.54(4)
Ni12 Tm1 Ni10 . 1_565 150.02(5)
Sn9 Tm1 Ni10 5_655 1_565 96.56(4)
Sn6 Tm1 Ni10 . 1_565 107.33(3)
Sn6 Tm1 Ni10 1_565 1_565 47.98(4)
Ni10 Tm1 Ni10 . 1_565 87.31(5)
Li12 Tm1 Sn8 1_565 . 45.89(3)
Ni12 Tm1 Sn8 1_565 . 45.89(3)
Ni12 Tm1 Sn8 . . 45.89(3)
Sn9 Tm1 Sn8 5_655 . 114.02(3)
Sn6 Tm1 Sn8 . . 81.45(2)
Sn6 Tm1 Sn8 1_565 . 81.45(2)
Ni10 Tm1 Sn8 . . 127.30(3)
Ni10 Tm1 Sn8 1_565 . 127.30(3)
Li12 Tm1 Sn7 1_565 . 128.59(3)
Ni12 Tm1 Sn7 1_565 . 128.59(3)
Ni12 Tm1 Sn7 . . 128.59(3)
Sn9 Tm1 Sn7 5_655 . 84.51(3)
Sn6 Tm1 Sn7 . . 85.36(2)
Sn6 Tm1 Sn7 1_565 . 85.36(2)
Ni10 Tm1 Sn7 . . 45.56(3)
Ni10 Tm1 Sn7 1_565 . 45.56(3)
Sn8 Tm1 Sn7 . . 161.47(3)
Li12 Tm1 Sn5 1_565 1_565 46.26(4)
Ni12 Tm1 Sn5 1_565 1_565 46.26(4)
Ni12 Tm1 Sn5 . 1_565 102.08(4)
Sn9 Tm1 Sn5 5_655 1_565 66.98(2)
Sn6 Tm1 Sn5 . 1_565 144.76(3)
Sn6 Tm1 Sn5 1_565 1_565 85.797(19)
Ni10 Tm1 Sn5 . 1_565 163.54(4)
Ni10 Tm1 Sn5 1_565 1_565 94.70(3)
Sn8 Tm1 Sn5 . 1_565 63.31(2)
Sn7 Tm1 Sn5 . 1_565 128.72(2)
Sn6 Tm2 Sn6 1_565 . 90.64(3)
Sn6 Tm2 Sn4 1_565 . 150.53(3)
Sn6 Tm2 Sn4 . . 82.359(19)
Sn6 Tm2 Sn4 1_565 1_565 82.359(19)
Sn6 Tm2 Sn4 . 1_565 150.53(3)
Sn4 Tm2 Sn4 . 1_565 89.78(3)
Sn6 Tm2 Sn8 1_565 2_554 150.63(3)
Sn6 Tm2 Sn8 . 2_554 82.81(2)
Sn4 Tm2 Sn8 . 2_554 56.91(2)
Sn4 Tm2 Sn8 1_565 2_554 116.31(3)
Sn6 Tm2 Sn8 1_565 2_564 82.81(2)
Sn6 Tm2 Sn8 . 2_564 150.63(3)
Sn4 Tm2 Sn8 . 2_564 116.31(3)
Sn4 Tm2 Sn8 1_565 2_564 56.91(2)
Sn8 Tm2 Sn8 2_554 2_564 89.00(3)
Sn6 Tm2 Sn4 1_565 5 89.26(2)
Sn6 Tm2 Sn4 . 5 89.26(2)
Sn4 Tm2 Sn4 . 5 62.19(2)
Sn4 Tm2 Sn4 1_565 5 62.19(2)
Sn8 Tm2 Sn4 2_554 5 119.10(2)
Sn8 Tm2 Sn4 2_564 5 119.10(2)
Sn6 Tm2 Sn7 1_565 . 89.70(2)
Sn6 Tm2 Sn7 . . 89.70(2)
Sn4 Tm2 Sn7 . . 118.70(2)
Sn4 Tm2 Sn7 1_565 . 118.70(2)
Sn8 Tm2 Sn7 2_554 . 61.80(2)
Sn8 Tm2 Sn7 2_564 . 61.80(2)
Sn4 Tm2 Sn7 5 . 178.52(3)
Sn6 Tm2 Ni10 1_565 1_565 47.67(3)
Sn6 Tm2 Ni10 . 1_565 106.61(3)
Sn4 Tm2 Ni10 . 1_565 161.22(4)
Sn4 Tm2 Ni10 1_565 1_565 89.69(3)
Sn8 Tm2 Ni10 2_554 1_565 107.01(3)
Sn8 Tm2 Ni10 2_564 1_565 49.23(3)
Sn4 Tm2 Ni10 5 1_565 132.82(3)
Sn7 Tm2 Ni10 . 1_565 46.61(3)
Sn6 Tm2 Ni10 1_565 . 106.61(3)
Sn6 Tm2 Ni10 . . 47.67(3)
Sn4 Tm2 Ni10 . . 89.69(3)
Sn4 Tm2 Ni10 1_565 . 161.22(4)
Sn8 Tm2 Ni10 2_554 . 49.23(3)
Sn8 Tm2 Ni10 2_564 . 107.01(3)
Sn4 Tm2 Ni10 5 . 132.82(3)
Sn7 Tm2 Ni10 . . 46.61(3)
Ni10 Tm2 Ni10 1_565 . 84.84(4)
Sn6 Tm2 Ni11 1_565 1_565 47.59(3)
Sn6 Tm2 Ni11 . 1_565 105.45(3)
Sn4 Tm2 Ni11 . 1_565 106.85(3)
Sn4 Tm2 Ni11 1_565 1_565 49.91(3)
Sn8 Tm2 Ni11 2_554 1_565 161.30(4)
Sn8 Tm2 Ni11 2_564 1_565 91.14(3)
Sn4 Tm2 Ni11 5 1_565 45.84(2)
Sn7 Tm2 Ni11 . 1_565 133.57(3)
Ni10 Tm2 Ni11 1_565 1_565 86.98(3)
Ni10 Tm2 Ni11 . 1_565 147.13(5)
Sn6 Tm2 Ni11 1_565 . 105.45(3)
Sn6 Tm2 Ni11 . . 47.59(3)
Sn4 Tm2 Ni11 . . 49.91(3)
Sn4 Tm2 Ni11 1_565 . 106.85(3)
Sn8 Tm2 Ni11 2_554 . 91.14(3)
Sn8 Tm2 Ni11 2_564 . 161.30(4)
Sn4 Tm2 Ni11 5 . 45.84(2)
Sn7 Tm2 Ni11 . . 133.57(3)
Ni10 Tm2 Ni11 1_565 . 147.13(5)
Ni10 Tm2 Ni11 . . 86.98(3)
Ni11 Tm2 Ni11 1_565 . 82.84(4)
Ni11 Tm3 Ni11 . 1_565 92.41(5)
Ni11 Tm3 Sn7 . 2_565 170.17(4)
Ni11 Tm3 Sn7 1_565 2_565 87.78(3)
Ni11 Tm3 Sn7 . 2 87.78(3)
Ni11 Tm3 Sn7 1_565 2 170.17(4)
Sn7 Tm3 Sn7 2_565 2 90.37(3)
Ni11 Tm3 Sn6 . . 49.56(3)
Ni11 Tm3 Sn6 1_565 . 111.10(4)
Sn7 Tm3 Sn6 2_565 . 139.03(3)
Sn7 Tm3 Sn6 2 . 76.34(2)
Ni11 Tm3 Sn6 . 1_565 111.10(4)
Ni11 Tm3 Sn6 1_565 1_565 49.56(3)
Sn7 Tm3 Sn6 2_565 1_565 76.34(2)
Sn7 Tm3 Sn6 2 1_565 139.03(3)
Sn6 Tm3 Sn6 . 1_565 88.65(3)
Ni11 Tm3 Sn4 . 5 47.77(3)
Ni11 Tm3 Sn4 1_565 5 47.77(3)
Sn7 Tm3 Sn4 2_565 5 128.566(19)
Sn7 Tm3 Sn4 2 5 128.566(19)
Sn6 Tm3 Sn4 . 5 87.74(2)
Sn6 Tm3 Sn4 1_565 5 87.74(2)
Ni11 Tm3 Sn8 . . 126.12(3)
Ni11 Tm3 Sn8 1_565 . 126.12(3)
Sn7 Tm3 Sn8 2_565 . 60.46(2)
Sn7 Tm3 Sn8 2 . 60.46(2)
Sn6 Tm3 Sn8 . . 79.58(2)
Sn6 Tm3 Sn8 1_565 . 79.58(2)
Sn4 Tm3 Sn8 5 . 162.20(3)
Ni11 Tm3 Sn5 . 6_556 47.97(4)
Ni11 Tm3 Sn5 1_565 6_556 105.23(3)
Sn7 Tm3 Sn5 2_565 6_556 122.60(3)
Sn7 Tm3 Sn5 2 6_556 67.83(2)
Sn6 Tm3 Sn5 . 6_556 88.266(18)
Sn6 Tm3 Sn5 1_565 6_556 150.70(3)
Sn4 Tm3 Sn5 5 6_556 63.03(2)
Sn8 Tm3 Sn5 . 6_556 128.29(2)
Ni11 Tm3 Sn5 . 6_566 105.23(3)
Ni11 Tm3 Sn5 1_565 6_566 47.97(4)
Sn7 Tm3 Sn5 2_565 6_566 67.83(2)
Sn7 Tm3 Sn5 2 6_566 122.60(3)
Sn6 Tm3 Sn5 . 6_566 150.70(3)
Sn6 Tm3 Sn5 1_565 6_566 88.266(18)
Sn4 Tm3 Sn5 5 6_566 63.03(2)
Sn8 Tm3 Sn5 . 6_566 128.29(2)
Sn5 Tm3 Sn5 6_556 6_566 80.44(2)
Ni11 Tm3 Sn9 . 2 111.84(4)
Ni11 Tm3 Sn9 1_565 2 111.84(4)
Sn7 Tm3 Sn9 2_565 2 59.24(2)
Sn7 Tm3 Sn9 2 2 59.24(2)
Sn6 Tm3 Sn9 . 2 133.565(16)
Sn6 Tm3 Sn9 1_565 2 133.565(16)
Sn4 Tm3 Sn9 5 2 108.72(3)
Sn8 Tm3 Sn9 . 2 89.08(3)
Sn5 Tm3 Sn9 6_556 2 64.13(2)
Sn5 Tm3 Sn9 6_566 2 64.13(2)
Ni11 Tm3 Ni10 . 2 132.07(3)
Ni11 Tm3 Ni10 1_565 2 132.07(3)
Sn7 Tm3 Ni10 2_565 2 45.186(14)
Sn7 Tm3 Ni10 2 2 45.186(14)
Sn6 Tm3 Ni10 . 2 111.93(3)
Sn6 Tm3 Ni10 1_565 2 111.93(3)
Sn4 Tm3 Ni10 5 2 151.69(4)
Sn8 Tm3 Ni10 . 2 46.11(3)
Sn5 Tm3 Ni10 6_556 2 96.20(3)
Sn5 Tm3 Ni10 6_566 2 96.20(3)
Sn9 Tm3 Ni10 2 2 42.97(3)
Ni11 Sn4 Ni11 5_545 5 120.64(7)
Ni11 Sn4 Ni11 5_545 . 103.86(4)
Ni11 Sn4 Ni11 5 . 103.86(4)
Ni11 Sn4 Sn8 5_545 2_554 109.77(4)
Ni11 Sn4 Sn8 5 2_554 109.77(4)
Ni11 Sn4 Sn8 . 2_554 107.99(5)
Ni11 Sn4 Tm2 5_545 . 164.54(4)
Ni11 Sn4 Tm2 5 . 74.78(3)
Ni11 Sn4 Tm2 . . 69.01(3)
Sn8 Sn4 Tm2 2_554 . 61.91(2)
Ni11 Sn4 Tm2 5_545 1_545 74.78(3)
Ni11 Sn4 Tm2 5 1_545 164.54(4)
Ni11 Sn4 Tm2 . 1_545 69.01(3)
Sn8 Sn4 Tm2 2_554 1_545 61.91(2)
Tm2 Sn4 Tm2 . 1_545 89.78(3)
Ni11 Sn4 Tm2 5_545 5 70.41(4)
Ni11 Sn4 Tm2 5 5 70.41(4)
Ni11 Sn4 Tm2 . 5 71.55(4)
Sn8 Sn4 Tm2 2_554 5 179.53(4)
Tm2 Sn4 Tm2 . 5 117.81(2)
Tm2 Sn4 Tm2 1_545 5 117.81(2)
Ni11 Sn4 Tm3 5_545 5 63.03(4)
Ni11 Sn4 Tm3 5 5 63.03(4)
Ni11 Sn4 Tm3 . 5 142.59(5)
Sn8 Sn4 Tm3 2_554 5 109.43(3)
Tm2 Sn4 Tm3 . 5 130.985(18)
Tm2 Sn4 Tm3 1_545 5 130.985(18)
Tm2 Sn4 Tm3 5 5 71.04(2)
Ni11 Sn4 Sn4 5_545 5 126.78(6)
Ni11 Sn4 Sn4 5 5 54.61(4)
Ni11 Sn4 Sn4 . 5 49.25(3)
Sn8 Sn4 Sn4 2_554 5 121.54(3)
Tm2 Sn4 Sn4 . 5 59.64(2)
Tm2 Sn4 Sn4 1_545 5 116.83(4)
Tm2 Sn4 Sn4 5 5 58.17(3)
Tm3 Sn4 Sn4 5 5 108.24(3)
Ni11 Sn4 Sn4 5_545 5_545 54.61(4)
Ni11 Sn4 Sn4 5 5_545 126.78(6)
Ni11 Sn4 Sn4 . 5_545 49.25(3)
Sn8 Sn4 Sn4 2_554 5_545 121.54(3)
Tm2 Sn4 Sn4 . 5_545 116.83(4)
Tm2 Sn4 Sn4 1_545 5_545 59.64(2)
Tm2 Sn4 Sn4 5 5_545 58.17(3)
Tm3 Sn4 Sn4 5 5_545 108.24(3)
Sn4 Sn4 Sn4 5 5_545 85.36(4)
Ni12 Sn5 Ni11 . 6_656 118.18(7)
Ni12 Sn5 Tm3 . 6_656 137.69(2)
Ni11 Sn5 Tm3 6_656 6_656 58.89(3)
Ni12 Sn5 Tm3 . 6_646 137.69(2)
Ni11 Sn5 Tm3 6_656 6_646 58.89(3)
Tm3 Sn5 Tm3 6_656 6_646 80.44(2)
Ni12 Sn5 Tm1 . 1_545 59.57(4)
Ni11 Sn5 Tm1 6_656 1_545 138.857(19)
Tm3 Sn5 Tm1 6_656 1_545 153.58(3)
Tm3 Sn5 Tm1 6_646 1_545 94.310(14)
Ni12 Sn5 Tm1 . . 59.57(4)
Ni11 Sn5 Tm1 6_656 . 138.857(19)
Tm3 Sn5 Tm1 6_656 . 94.310(14)
Tm3 Sn5 Tm1 6_646 . 153.58(3)
Tm1 Sn5 Tm1 1_545 . 78.88(2)
Ni12 Sn6 Ni10 . . 111.40(7)
Ni12 Sn6 Ni11 . . 126.13(7)
Ni10 Sn6 Ni11 . . 122.47(7)
Ni12 Sn6 Tm2 . 1_545 134.083(17)
Ni10 Sn6 Tm2 . 1_545 69.57(3)
Ni11 Sn6 Tm2 . 1_545 70.88(3)
Ni12 Sn6 Tm2 . . 134.083(17)
Ni10 Sn6 Tm2 . . 69.57(3)
Ni11 Sn6 Tm2 . . 70.88(3)
Tm2 Sn6 Tm2 1_545 . 90.64(3)
Ni12 Sn6 Tm1 . . 65.63(4)
Ni10 Sn6 Tm1 . . 66.95(3)
Ni11 Sn6 Tm1 . . 135.524(14)
Tm2 Sn6 Tm1 1_545 . 136.53(3)
Tm2 Sn6 Tm1 . . 74.304(16)
Ni12 Sn6 Tm1 . 1_545 65.63(4)
Ni10 Sn6 Tm1 . 1_545 66.95(3)
Ni11 Sn6 Tm1 . 1_545 135.524(14)
Tm2 Sn6 Tm1 1_545 1_545 74.304(16)
Tm2 Sn6 Tm1 . 1_545 136.53(3)
Tm1 Sn6 Tm1 . 1_545 88.94(3)
Ni12 Sn6 Tm3 . 1_545 79.46(4)
Ni10 Sn6 Tm3 . 1_545 135.290(16)
Ni11 Sn6 Tm3 . 1_545 63.20(3)
Tm2 Sn6 Tm3 1_545 1_545 72.611(17)
Tm2 Sn6 Tm3 . 1_545 134.01(3)
Tm1 Sn6 Tm3 . 1_545 144.75(4)
Tm1 Sn6 Tm3 1_545 1_545 80.659(16)
Ni12 Sn6 Tm3 . . 79.46(4)
Ni10 Sn6 Tm3 . . 135.290(16)
Ni11 Sn6 Tm3 . . 63.20(3)
Tm2 Sn6 Tm3 1_545 . 134.01(3)
Tm2 Sn6 Tm3 . . 72.611(17)
Tm1 Sn6 Tm3 . . 80.659(16)
Tm1 Sn6 Tm3 1_545 . 144.75(4)
Tm3 Sn6 Tm3 1_545 . 88.65(3)
Ni10 Sn7 Ni10 1_565 . 119.29(8)
Ni10 Sn7 Li12 1_565 2_554 100.49(5)
Ni10 Sn7 Li12 . 2_554 100.49(5)
Ni10 Sn7 Ni12 1_565 2_554 100.49(5)
Ni10 Sn7 Ni12 . 2_554 100.49(5)
Li12 Sn7 Ni12 2_554 2_554 0.00(8)
Ni10 Sn7 Tm3 1_565 2_554 165.51(5)
Ni10 Sn7 Tm3 . 2_554 75.16(4)
Li12 Sn7 Tm3 2_554 2_554 76.21(4)
Ni12 Sn7 Tm3 2_554 2_554 76.21(4)
Ni10 Sn7 Tm3 1_565 2_564 75.16(4)
Ni10 Sn7 Tm3 . 2_564 165.51(5)
Li12 Sn7 Tm3 2_554 2_564 76.21(4)
Ni12 Sn7 Tm3 2_554 2_564 76.21(4)
Tm3 Sn7 Tm3 2_554 2_564 90.37(3)
Ni10 Sn7 Tm2 1_565 . 68.39(4)
Ni10 Sn7 Tm2 . . 68.39(4)
Li12 Sn7 Tm2 2_554 . 67.91(5)
Ni12 Sn7 Tm2 2_554 . 67.91(5)
Tm3 Sn7 Tm2 2_554 . 121.67(2)
Tm3 Sn7 Tm2 2_564 . 121.67(2)
Ni10 Sn7 Sn8 1_565 2_554 124.84(5)
Ni10 Sn7 Sn8 . 2_554 53.21(4)
Li12 Sn7 Sn8 2_554 2_554 47.52(2)
Ni12 Sn7 Sn8 2_554 2_554 47.52(2)
Tm3 Sn7 Sn8 2_554 2_554 63.28(2)
Tm3 Sn7 Sn8 2_564 2_554 120.82(3)
Tm2 Sn7 Sn8 . 2_554 58.49(2)
Ni10 Sn7 Sn8 1_565 2_564 53.21(4)
Ni10 Sn7 Sn8 . 2_564 124.84(5)
Li12 Sn7 Sn8 2_554 2_564 47.52(2)
Ni12 Sn7 Sn8 2_554 2_564 47.52(2)
Tm3 Sn7 Sn8 2_554 2_564 120.82(3)
Tm3 Sn7 Sn8 2_564 2_564 63.28(2)
Tm2 Sn7 Sn8 . 2_564 58.49(2)
Sn8 Sn7 Sn8 2_554 2_564 85.38(3)
Ni10 Sn7 Sn9 1_565 1_565 50.07(4)
Ni10 Sn7 Sn9 . 1_565 121.64(5)
Li12 Sn7 Sn9 2_554 1_565 136.12(2)
Ni12 Sn7 Sn9 2_554 1_565 136.12(2)
Tm3 Sn7 Sn9 2_554 1_565 123.31(3)
Tm3 Sn7 Sn9 2_564 1_565 65.81(2)
Tm2 Sn7 Sn9 . 1_565 114.43(3)
Sn8 Sn7 Sn9 2_554 1_565 171.77(4)
Sn8 Sn7 Sn9 2_564 1_565 94.201(17)
Ni10 Sn7 Sn9 1_565 . 121.64(5)
Ni10 Sn7 Sn9 . . 50.07(4)
Li12 Sn7 Sn9 2_554 . 136.12(2)
Ni12 Sn7 Sn9 2_554 . 136.12(2)
Tm3 Sn7 Sn9 2_554 . 65.81(2)
Tm3 Sn7 Sn9 2_564 . 123.31(3)
Tm2 Sn7 Sn9 . . 114.43(3)
Sn8 Sn7 Sn9 2_554 . 94.201(17)
Sn8 Sn7 Sn9 2_564 . 171.77(4)
Sn9 Sn7 Sn9 1_565 . 85.04(3)
Ni10 Sn7 Tm1 1_565 . 63.18(4)
Ni10 Sn7 Tm1 . . 63.18(4)
Li12 Sn7 Tm1 2_554 . 137.88(5)
Ni12 Sn7 Tm1 2_554 . 137.88(5)
Tm3 Sn7 Tm1 2_554 . 128.44(2)
Tm3 Sn7 Tm1 2_564 . 128.44(2)
Tm2 Sn7 Tm1 . . 69.97(2)
Sn8 Sn7 Tm1 2_554 . 107.85(3)
Sn8 Sn7 Tm1 2_564 . 107.85(3)
Sn9 Sn7 Tm1 1_565 . 64.44(2)
Sn9 Sn7 Tm1 . . 64.44(2)
Ni12 Sn8 Li12 . 1_565 126.20(9)
Ni12 Sn8 Ni12 . 1_565 126.20(9)
Li12 Sn8 Ni12 1_565 1_565 0.00(12)
Ni12 Sn8 Ni10 . 2 106.22(5)
Li12 Sn8 Ni10 1_565 2 106.22(5)
Ni12 Sn8 Ni10 1_565 2 106.22(5)
Ni12 Sn8 Sn4 . 2 105.58(5)
Li12 Sn8 Sn4 1_565 2 105.58(5)
Ni12 Sn8 Sn4 1_565 2 105.58(5)
Ni10 Sn8 Sn4 2 2 105.46(5)
Ni12 Sn8 Tm2 . 2_565 161.07(5)
Li12 Sn8 Tm2 1_565 2_565 72.29(4)
Ni12 Sn8 Tm2 1_565 2_565 72.29(4)
Ni10 Sn8 Tm2 2 2_565 67.78(3)
Sn4 Sn8 Tm2 2 2_565 61.18(2)
Ni12 Sn8 Tm2 . 2 72.29(4)
Li12 Sn8 Tm2 1_565 2 161.07(5)
Ni12 Sn8 Tm2 1_565 2 161.07(5)
Ni10 Sn8 Tm2 2 2 67.78(3)
Sn4 Sn8 Tm2 2 2 61.18(2)
Tm2 Sn8 Tm2 2_565 2 89.00(3)
Ni12 Sn8 Tm1 . . 64.59(5)
Li12 Sn8 Tm1 1_565 . 64.59(5)
Ni12 Sn8 Tm1 1_565 . 64.59(5)
Ni10 Sn8 Tm1 2 . 146.57(5)
Sn4 Sn8 Tm1 2 . 107.97(3)
Tm2 Sn8 Tm1 2_565 . 130.45(2)
Tm2 Sn8 Tm1 2 . 130.45(2)
Ni12 Sn8 Sn7 . 2 56.56(5)
Li12 Sn8 Sn7 1_565 2 131.17(6)
Ni12 Sn8 Sn7 1_565 2 131.17(6)
Ni10 Sn8 Sn7 2 2 49.92(3)
Sn4 Sn8 Sn7 2 2 120.89(3)
Tm2 Sn8 Sn7 2_565 2 116.50(3)
Tm2 Sn8 Sn7 2 2 59.72(2)
Tm1 Sn8 Sn7 . 2 110.00(3)
Ni12 Sn8 Sn7 . 2_565 131.17(6)
Li12 Sn8 Sn7 1_565 2_565 56.56(5)
Ni12 Sn8 Sn7 1_565 2_565 56.56(5)
Ni10 Sn8 Sn7 2 2_565 49.92(3)
Sn4 Sn8 Sn7 2 2_565 120.89(3)
Tm2 Sn8 Sn7 2_565 2_565 59.72(2)
Tm2 Sn8 Sn7 2 2_565 116.50(3)
Tm1 Sn8 Sn7 . 2_565 110.00(3)
Sn7 Sn8 Sn7 2 2_565 85.38(3)
Ni12 Sn8 Tm3 . . 76.27(5)
Li12 Sn8 Tm3 1_565 . 76.27(5)
Ni12 Sn8 Tm3 1_565 . 76.27(5)
Ni10 Sn8 Tm3 2 . 69.76(5)
Sn4 Sn8 Tm3 2 . 175.22(4)
Tm2 Sn8 Tm3 2_565 . 115.88(2)
Tm2 Sn8 Tm3 2 . 115.88(2)
Tm1 Sn8 Tm3 . . 76.81(3)
Sn7 Sn8 Tm3 2 . 56.26(2)
Sn7 Sn8 Tm3 2_565 . 56.26(2)
Ni10 Sn9 Sn9 . 5_655 116.16(5)
Ni10 Sn9 Sn9 . 5_645 116.16(5)
Sn9 Sn9 Sn9 5_655 5_645 94.30(5)
Ni10 Sn9 Tm1 . 5_655 168.76(6)
Sn9 Sn9 Tm1 5_655 5_655 70.64(3)
Sn9 Sn9 Tm1 5_645 5_655 70.64(3)
Ni10 Sn9 Sn7 . 1_545 50.37(3)
Sn9 Sn9 Sn7 5_655 1_545 165.45(5)
Sn9 Sn9 Sn7 5_645 1_545 88.68(2)
Tm1 Sn9 Sn7 5_655 1_545 123.61(3)
Ni10 Sn9 Sn7 . . 50.37(3)
Sn9 Sn9 Sn7 5_655 . 88.68(2)
Sn9 Sn9 Sn7 5_645 . 165.45(5)
Tm1 Sn9 Sn7 5_655 . 123.61(3)
Sn7 Sn9 Sn7 1_545 . 85.04(3)
Ni10 Sn9 Tm3 . 2_554 68.89(5)
Sn9 Sn9 Tm3 5_655 2_554 129.93(3)
Sn9 Sn9 Tm3 5_645 2_554 129.93(3)
Tm1 Sn9 Tm3 5_655 2_554 99.87(3)
Sn7 Sn9 Tm3 1_545 2_554 54.95(2)
Sn7 Sn9 Tm3 . 2_554 54.95(2)
Ni10 Sn9 Tm1 . . 60.61(3)
Sn9 Sn9 Tm1 5_655 . 56.25(3)
Sn9 Sn9 Tm1 5_645 . 110.83(5)
Tm1 Sn9 Tm1 5_655 . 126.90(2)
Sn7 Sn9 Tm1 1_545 . 109.43(3)
Sn7 Sn9 Tm1 . . 59.51(2)
Tm3 Sn9 Tm1 2_554 . 113.14(2)
Ni10 Sn9 Tm1 . 1_545 60.61(3)
Sn9 Sn9 Tm1 5_655 1_545 110.83(5)
Sn9 Sn9 Tm1 5_645 1_545 56.25(3)
Tm1 Sn9 Tm1 5_655 1_545 126.90(2)
Sn7 Sn9 Tm1 1_545 1_545 59.51(2)
Sn7 Sn9 Tm1 . 1_545 109.43(3)
Tm3 Sn9 Tm1 2_554 1_545 113.14(2)
Tm1 Sn9 Tm1 . 1_545 76.84(2)
Sn9 Ni10 Sn7 . 1_545 79.56(5)
Sn9 Ni10 Sn7 . . 79.56(5)
Sn7 Ni10 Sn7 1_545 . 119.29(8)
Sn9 Ni10 Sn6 . . 124.03(8)
Sn7 Ni10 Sn6 1_545 . 119.49(4)
Sn7 Ni10 Sn6 . . 119.49(4)
Sn9 Ni10 Sn8 . 2_554 132.26(8)
Sn7 Ni10 Sn8 1_545 2_554 76.87(5)
Sn7 Ni10 Sn8 . 2_554 76.87(5)
Sn6 Ni10 Sn8 . 2_554 103.71(7)
Sn9 Ni10 Tm1 . . 75.45(4)
Sn7 Ni10 Tm1 1_545 . 150.48(7)
Sn7 Ni10 Tm1 . . 71.26(3)
Sn6 Ni10 Tm1 . . 65.06(4)
Sn8 Ni10 Tm1 2_554 . 132.15(3)
Sn9 Ni10 Tm1 . 1_545 75.45(4)
Sn7 Ni10 Tm1 1_545 1_545 71.26(3)
Sn7 Ni10 Tm1 . 1_545 150.48(7)
Sn6 Ni10 Tm1 . 1_545 65.06(4)
Sn8 Ni10 Tm1 2_554 1_545 132.15(3)
Tm1 Ni10 Tm1 . 1_545 87.31(5)
Sn9 Ni10 Tm2 . 1_545 137.40(2)
Sn7 Ni10 Tm2 1_545 1_545 65.00(3)
Sn7 Ni10 Tm2 . 1_545 137.87(7)
Sn6 Ni10 Tm2 . 1_545 62.75(4)
Sn8 Ni10 Tm2 2_554 1_545 62.99(4)
Tm1 Ni10 Tm2 . 1_545 127.82(6)
Tm1 Ni10 Tm2 1_545 1_545 71.45(2)
Sn9 Ni10 Tm2 . . 137.40(2)
Sn7 Ni10 Tm2 1_545 . 137.87(7)
Sn7 Ni10 Tm2 . . 65.00(3)
Sn6 Ni10 Tm2 . . 62.75(4)
Sn8 Ni10 Tm2 2_554 . 62.99(4)
Tm1 Ni10 Tm2 . . 71.45(2)
Tm1 Ni10 Tm2 1_545 . 127.82(6)
Tm2 Ni10 Tm2 1_545 . 84.84(4)
Sn9 Ni10 Tm3 . 2_554 68.13(5)
Sn7 Ni10 Tm3 1_545 2_554 59.65(4)
Sn7 Ni10 Tm3 . 2_554 59.65(4)
Sn6 Ni10 Tm3 . 2_554 167.84(7)
Sn8 Ni10 Tm3 2_554 2_554 64.13(4)
Tm1 Ni10 Tm3 . 2_554 122.41(4)
Tm1 Ni10 Tm3 1_545 2_554 122.41(4)
Tm2 Ni10 Tm3 1_545 2_554 109.00(4)
Tm2 Ni10 Tm3 . 2_554 109.00(4)
Sn4 Ni11 Sn4 5_545 5 120.64(7)
Sn4 Ni11 Sn6 5_545 . 117.99(4)
Sn4 Ni11 Sn6 5 . 117.99(4)
Sn4 Ni11 Sn5 5_545 6_556 83.76(5)
Sn4 Ni11 Sn5 5 6_556 83.76(5)
Sn6 Ni11 Sn5 . 6_556 121.24(7)
Sn4 Ni11 Sn4 5_545 . 76.14(4)
Sn4 Ni11 Sn4 5 . 76.14(4)
Sn6 Ni11 Sn4 . . 100.37(6)
Sn5 Ni11 Sn4 6_556 . 138.39(7)
Sn4 Ni11 Tm3 5_545 . 154.05(7)
Sn4 Ni11 Tm3 5 . 69.20(2)
Sn6 Ni11 Tm3 . . 67.24(4)
Sn5 Ni11 Tm3 6_556 . 73.14(4)
Sn4 Ni11 Tm3 . . 129.35(3)
Sn4 Ni11 Tm3 5_545 1_545 69.20(2)
Sn4 Ni11 Tm3 5 1_545 154.05(7)
Sn6 Ni11 Tm3 . 1_545 67.24(4)
Sn5 Ni11 Tm3 6_556 1_545 73.14(4)
Sn4 Ni11 Tm3 . 1_545 129.35(3)
Tm3 Ni11 Tm3 . 1_545 92.41(5)
Sn4 Ni11 Tm2 5_545 . 135.01(7)
Sn4 Ni11 Tm2 5 . 63.75(3)
Sn6 Ni11 Tm2 . . 61.53(3)
Sn5 Ni11 Tm2 6_556 . 137.92(2)
Sn4 Ni11 Tm2 . . 61.07(3)
Tm3 Ni11 Tm2 . . 70.75(2)
Tm3 Ni11 Tm2 1_545 . 128.71(6)
Sn4 Ni11 Tm2 5_545 1_545 63.75(3)
Sn4 Ni11 Tm2 5 1_545 135.01(7)
Sn6 Ni11 Tm2 . 1_545 61.53(3)
Sn5 Ni11 Tm2 6_556 1_545 137.92(2)
Sn4 Ni11 Tm2 . 1_545 61.07(3)
Tm3 Ni11 Tm2 . 1_545 128.71(6)
Tm3 Ni11 Tm2 1_545 1_545 70.75(2)
Tm2 Ni11 Tm2 . 1_545 82.84(4)
Sn4 Ni11 Tm2 5_545 5 60.33(4)
Sn4 Ni11 Tm2 5 5 60.33(4)
Sn6 Ni11 Tm2 . 5 160.53(7)
Sn5 Ni11 Tm2 6_556 5 78.23(5)
Sn4 Ni11 Tm2 . 5 60.16(4)
Tm3 Ni11 Tm2 . 5 123.78(4)
Tm3 Ni11 Tm2 1_545 5 123.78(4)
Tm2 Ni11 Tm2 . 5 104.85(4)
Tm2 Ni11 Tm2 1_545 5 104.85(4)
Sn8 Ni12 Sn8 . 1_545 126.20(9)
Sn8 Ni12 Sn6 . . 113.33(5)
Sn8 Ni12 Sn6 1_545 . 113.33(5)
Sn8 Ni12 Sn5 . . 87.74(6)
Sn8 Ni12 Sn5 1_545 . 87.74(6)
Sn6 Ni12 Sn5 . . 123.90(9)
Sn8 Ni12 Sn7 . 2 75.93(5)
Sn8 Ni12 Sn7 1_545 2 75.93(5)
Sn6 Ni12 Sn7 . 2 93.61(7)
Sn5 Ni12 Sn7 . 2 142.49(8)
Sn8 Ni12 Tm1 . 1_545 156.15(8)
Sn8 Ni12 Tm1 1_545 1_545 69.53(3)
Sn6 Ni12 Tm1 . 1_545 67.18(4)
Sn5 Ni12 Tm1 . 1_545 74.18(5)
Sn7 Ni12 Tm1 2 1_545 127.76(4)
Sn8 Ni12 Tm1 . . 69.53(3)
Sn8 Ni12 Tm1 1_545 . 156.15(8)
Sn6 Ni12 Tm1 . . 67.18(4)
Sn5 Ni12 Tm1 . . 74.18(5)
Sn7 Ni12 Tm1 2 . 127.76(4)
Tm1 Ni12 Tm1 1_545 . 90.29(6)
Sn8 Ni12 Tm2 . 2 63.18(5)
Sn8 Ni12 Tm2 1_545 2 63.18(5)
Sn6 Ni12 Tm2 . 2 155.17(8)
Sn5 Ni12 Tm2 . 2 80.93(6)
Sn7 Ni12 Tm2 2 2 61.56(4)
Tm1 Ni12 Tm2 1_545 2 126.83(4)
Tm1 Ni12 Tm2 . 2 126.83(4)

loop_
_geom_bond_atom_site_label_1
_geom_bond_atom_site_label_2
_geom_bond_site_symmetry_2
_geom_bond_distance
Tm1 Li12 1_565 3.0938(15)
Tm1 Ni12 1_565 3.0938(15)
Tm1 Ni12 . 3.0938(15)
Tm1 Sn9 5_655 3.1104(11)
Tm1 Sn6 . 3.1306(8)
Tm1 Sn6 1_565 3.1306(8)
Tm1 Ni10 . 3.1768(14)
Tm1 Ni10 1_565 3.1768(14)
Tm1 Sn8 . 3.2089(11)
Tm1 Sn7 . 3.3711(11)
Tm1 Sn5 1_565 3.4522(9)
Tm2 Sn6 1_565 3.0844(8)
Tm2 Sn6 . 3.0844(8)
Tm2 Sn4 . 3.1076(8)
Tm2 Sn4 1_565 3.1076(8)
Tm2 Sn8 2_554 3.1290(8)
Tm2 Sn8 2_564 3.1290(8)
Tm2 Sn4 5 3.1557(11)
Tm2 Sn7 . 3.1695(11)
Tm2 Ni10 1_565 3.2512(13)
Tm2 Ni10 . 3.2512(13)
Tm2 Ni11 1_565 3.3150(13)
Tm2 Ni11 . 3.3150(13)
Tm3 Ni11 . 3.0383(13)
Tm3 Ni11 1_565 3.0383(13)
Tm3 Sn7 2_565 3.0916(8)
Tm3 Sn7 2 3.0916(8)
Tm3 Sn6 . 3.1387(8)
Tm3 Sn6 1_565 3.1387(8)
Tm3 Sn4 5 3.1868(10)
Tm3 Sn8 . 3.3210(11)
Tm3 Sn5 6_556 3.3963(8)
Tm3 Sn5 6_566 3.3963(8)
Tm3 Sn9 2 3.4450(12)
Tm3 Ni10 2 3.4631(19)
Sn4 Ni11 5_545 2.5242(9)
Sn4 Ni11 5 2.5242(9)
Sn4 Ni11 . 2.7163(19)
Sn4 Sn8 2_554 2.9714(13)
Sn4 Tm2 1_545 3.1076(8)
Sn4 Tm2 5 3.1557(11)
Sn4 Tm3 5 3.1868(10)
Sn4 Sn4 5 3.2350(13)
Sn4 Sn4 5_545 3.2350(13)
Sn5 Ni12 . 2.592(2)
Sn5 Ni11 6_656 2.636(2)
Sn5 Tm3 6_656 3.3963(9)
Sn5 Tm3 6_646 3.3963(8)
Sn5 Tm1 1_545 3.4522(9)
Sn6 Ni12 . 2.492(2)
Sn6 Ni10 . 2.565(2)
Sn6 Ni11 . 2.5904(19)
Sn6 Tm2 1_545 3.0844(8)
Sn6 Tm1 1_545 3.1306(8)
Sn6 Tm3 1_545 3.1387(8)
Sn7 Ni10 1_565 2.5415(10)
Sn7 Ni10 . 2.5415(10)
Sn7 Li12 2_554 2.783(2)
Sn7 Ni12 2_554 2.783(2)
Sn7 Tm3 2_554 3.0916(8)
Sn7 Tm3 2_564 3.0916(8)
Sn7 Sn8 2_554 3.2345(9)
Sn7 Sn8 2_564 3.2345(9)
Sn7 Sn9 1_565 3.2451(10)
Sn7 Sn9 . 3.2451(10)
Sn8 Ni12 . 2.4591(10)
Sn8 Li12 1_565 2.4591(10)
Sn8 Ni12 1_565 2.4591(10)
Sn8 Ni10 2 2.660(2)
Sn8 Sn4 2 2.9714(13)
Sn8 Tm2 2_565 3.1290(8)
Sn8 Tm2 2 3.1290(8)
Sn8 Sn7 2 3.2345(9)
Sn8 Sn7 2_565 3.2345(9)
Sn9 Ni10 . 2.5303(19)
Sn9 Sn9 5_655 2.9914(13)
Sn9 Sn9 5_645 2.9914(13)
Sn9 Tm1 5_655 3.1104(11)
Sn9 Sn7 1_545 3.2451(10)
Sn9 Tm3 2_554 3.4450(12)
Sn9 Tm1 1_545 3.5291(9)
Ni10 Sn7 1_545 2.5415(10)
Ni10 Sn8 2_554 2.660(2)
Ni10 Tm1 1_545 3.1768(14)
Ni10 Tm2 1_545 3.2512(13)
Ni10 Tm3 2_554 3.4631(19)
Ni11 Sn4 5_545 2.5242(9)
Ni11 Sn4 5 2.5242(9)
Ni11 Sn5 6_556 2.636(2)
Ni11 Tm3 1_545 3.0383(13)
Ni11 Tm2 1_545 3.3150(13)
Ni11 Tm2 5 3.4512(17)
Ni12 Sn8 1_545 2.4591(10)
Ni12 Sn7 2 2.783(2)
Ni12 Tm1 1_545 3.0938(15)
Ni12 Tm2 2 3.340(2)
